data_2239004
loop_
_publ_author_name
'Zhou, Li-Ping'
'Long, Ling-Liang'

_publ_section_title
;
 7-Diethylamino-3-{(<i>E</i>)-4-[(<i>E</i>)-2-(pyridin-4-yl)ethenyl]styryl}-2<i>H</i>-chromen-2-one
;
_journal_coeditor_code XU5763
_journal_issue 2
_journal_name_full 'Acta Crystallographica Section E'
_journal_page_first o176
_journal_paper_doi 10.1107/S1600536814001123
_journal_volume 70
_journal_year 2014
_chemical_formula_iupac 'C28 H26 N2 O2'
_chemical_formula_moiety 'C28 H26 N2 O2'
_chemical_formula_sum 'C28 H26 N2 O2'
_chemical_formula_weight 422.51
_chemical_name_systematic
7-Diethylamino-3-{(<i>E</i>)-4-[(<i>E</i>)-2-(pyridin-4-yl)ethenyl]styryl}-2<i>H</i>-chromen-2-one
_space_group_IT_number 14
_symmetry_cell_setting monoclinic
_symmetry_space_group_name_Hall '-P 2yn'
_symmetry_space_group_name_H-M 'P 1 21/n 1'
_atom_sites_solution_hydrogens geom
_atom_sites_solution_primary direct
_atom_sites_solution_secondary difmap
_audit_creation_method SHELXL-97
_cell_angle_alpha 90.00
_cell_angle_beta 97.73(3)
_cell_angle_gamma 90.00
_cell_formula_units_Z 4
_cell_length_a 15.511(3)
_cell_length_b 8.4745(17)
_cell_length_c 16.882(7)
_cell_measurement_reflns_used 9607
_cell_measurement_temperature 293(2)
_cell_measurement_theta_max 25.5
_cell_measurement_theta_min 3.5
_cell_volume 2198.9(11)
_computing_cell_refinement 'SAINT (Bruker, 2008)'
_computing_data_collection 'APEX2 (Bruker, 2008)'
_computing_data_reduction 'SAINT (Bruker, 2008)'
_computing_molecular_graphics 'SHELXTL (Sheldrick, 2008)'
_computing_publication_material 'SHELXTL (Sheldrick, 2008)'
_computing_structure_refinement 'SHELXTL (Sheldrick, 2008)'
_computing_structure_solution 'SHELXTL (Sheldrick, 2008)'
_diffrn_ambient_temperature 293(2)
_diffrn_measured_fraction_theta_full 0.993
_diffrn_measured_fraction_theta_max 0.993
_diffrn_measurement_device_type 'Bruker APEXII CCD area-detector'
_diffrn_measurement_method 'phi and omega scans'
_diffrn_radiation_monochromator graphite
_diffrn_radiation_source 'fine-focus sealed tube'
_diffrn_radiation_type MoK\a
_diffrn_radiation_wavelength 0.71073
_diffrn_reflns_av_R_equivalents 0.0446
_diffrn_reflns_av_sigmaI/netI 0.0572
_diffrn_reflns_limit_h_max 18
_diffrn_reflns_limit_h_min -16
_diffrn_reflns_limit_k_max 8
_diffrn_reflns_limit_k_min -10
_diffrn_reflns_limit_l_max 20
_diffrn_reflns_limit_l_min -18
_diffrn_reflns_number 9607
_diffrn_reflns_theta_full 25.20
_diffrn_reflns_theta_max 25.20
_diffrn_reflns_theta_min 3.55
_exptl_absorpt_coefficient_mu 0.080
_exptl_absorpt_correction_type none
_exptl_crystal_colour pink
_exptl_crystal_density_diffrn 1.276
_exptl_crystal_density_method 'not measured'
_exptl_crystal_description block
_exptl_crystal_F_000 896
_exptl_crystal_size_max 0.27
_exptl_crystal_size_mid 0.25
_exptl_crystal_size_min 0.23
_refine_diff_density_max 0.280
_refine_diff_density_min -0.212
_refine_ls_extinction_method none
_refine_ls_goodness_of_fit_ref 1.134
_refine_ls_hydrogen_treatment constr
_refine_ls_matrix_type full
_refine_ls_number_parameters 291
_refine_ls_number_reflns 3931
_refine_ls_number_restraints 0
_refine_ls_restrained_S_all 1.134
_refine_ls_R_factor_all 0.1058
_refine_ls_R_factor_gt 0.0767
_refine_ls_shift/su_max 0.004
_refine_ls_shift/su_mean 0.001
_refine_ls_structure_factor_coef Fsqd
_refine_ls_weighting_details 'calc w=1/[\s^2^(Fo^2^)+(0.0540P)^2^+1.2201P] where P=(Fo^2^+2Fc^2^)/3'
_refine_ls_weighting_scheme calc
_refine_ls_wR_factor_gt 0.1527
_refine_ls_wR_factor_ref 0.1695
_reflns_number_gt 2993
_reflns_number_total 3931
_reflns_threshold_expression I>2sigma(I)
_cod_data_source_file xu5763sup1.cif
_cod_data_source_block I
_cod_original_sg_symbol_H-M 'P 21/n'
_cod_database_code 2239004
_cod_database_fobs_code 2239004

loop_
_symmetry_equiv_pos_as_xyz
'x, y, z'
'-x+1/2, y+1/2, -z+1/2'
'-x, -y, -z'
'x-1/2, -y-1/2, z-1/2'

loop_
_atom_site_type_symbol
_atom_site_label
_atom_site_fract_x
_atom_site_fract_y
_atom_site_fract_z
_atom_site_U_iso_or_equiv
_atom_site_adp_type
_atom_site_calc_flag
_atom_site_refinement_flags
_atom_site_occupancy
_atom_site_symmetry_multiplicity
N N1 1.47594(15) 0.3672(3) 0.89342(16) 0.0470(7) Uani d . 1 1
N N2 0.22420(13) 0.3446(3) 0.48620(14) 0.0365(6) Uani d . 1 1
O O1 0.65839(12) 0.1130(3) 0.54400(15) 0.0588(7) Uani d . 1 1
O O2 0.52260(11) 0.1909(2) 0.53258(13) 0.0415(5) Uani d . 1 1
C C1 1.40807(18) 0.4019(4) 0.93132(19) 0.0498(8) Uani d . 1 1
H H1 1.4196 0.4368 0.9839 0.060 Uiso calc R 1 1
C C2 1.32252(18) 0.3898(4) 0.89825(19) 0.0457(8) Uani d . 1 1
H H2 1.2783 0.4147 0.9283 0.055 Uiso calc R 1 1
C C3 1.30236(17) 0.3397(3) 0.81916(17) 0.0362(7) Uani d . 1 1
C C4 1.37250(17) 0.3025(3) 0.77916(19) 0.0411(7) Uani d . 1 1
H H4 1.3631 0.2676 0.7265 0.049 Uiso calc R 1 1
C C5 1.45611(18) 0.3177(4) 0.8182(2) 0.0461(8) Uani d . 1 1
H H5 1.5018 0.2916 0.7901 0.055 Uiso calc R 1 1
C C6 1.21301(17) 0.3227(3) 0.77934(18) 0.0383(7) Uani d . 1 1
H H6 1.2052 0.2639 0.7324 0.046 Uiso calc R 1 1
C C7 1.14170(17) 0.3832(3) 0.80373(17) 0.0372(7) Uani d . 1 1
H H7 1.1497 0.4475 0.8487 0.045 Uiso calc R 1 1
C C8 1.05196(17) 0.3579(3) 0.76635(17) 0.0359(7) Uani d . 1 1
C C9 1.02959(17) 0.2394(4) 0.70924(17) 0.0386(7) Uani d . 1 1
H H9 1.0731 0.1758 0.6934 0.046 Uiso calc R 1 1
C C10 0.94475(17) 0.2154(3) 0.67630(17) 0.0385(7) Uani d . 1 1
H H10 0.9321 0.1348 0.6392 0.046 Uiso calc R 1 1
C C11 0.87729(17) 0.3078(3) 0.69667(17) 0.0369(7) Uani d . 1 1
C C12 0.89826(17) 0.4242(4) 0.75531(18) 0.0418(8) Uani d . 1 1
H H12 0.8545 0.4864 0.7716 0.050 Uiso calc R 1 1
C C13 0.98422(17) 0.4470(4) 0.78924(19) 0.0430(7) Uani d . 1 1
H H13 0.9967 0.5240 0.8283 0.052 Uiso calc R 1 1
C C14 0.78861(18) 0.2774(3) 0.65598(18) 0.0404(7) Uani d . 1 1
H H14 0.7806 0.1860 0.6254 0.048 Uiso calc R 1 1
C C15 0.71960(18) 0.3667(3) 0.65861(18) 0.0404(7) Uani d . 1 1
H H15 0.7285 0.4568 0.6901 0.048 Uiso calc R 1 1
C C16 0.63081(17) 0.3435(3) 0.61866(17) 0.0353(7) Uani d . 1 1
C C17 0.60931(17) 0.2112(3) 0.5649(2) 0.0409(7) Uani d . 1 1
C C18 0.45869(16) 0.2969(3) 0.54637(17) 0.0336(7) Uani d . 1 1
C C19 0.48051(17) 0.4303(3) 0.59359(16) 0.0342(7) Uani d . 1 1
C C20 0.56747(17) 0.4488(3) 0.62915(17) 0.0372(7) Uani d . 1 1
H H20 0.5820 0.5368 0.6611 0.045 Uiso calc R 1 1
C C21 0.37542(16) 0.2645(3) 0.51058(17) 0.0342(7) Uani d . 1 1
H H21 0.3639 0.1734 0.4803 0.041 Uiso calc R 1 1
C C22 0.30769(17) 0.3713(3) 0.52046(16) 0.0339(7) Uani d . 1 1
C C23 0.32947(18) 0.5082(4) 0.56701(17) 0.0400(7) Uani d . 1 1
H H23 0.2862 0.5807 0.5743 0.048 Uiso calc R 1 1
C C24 0.41301(18) 0.5355(4) 0.60136(17) 0.0417(7) Uani d . 1 1
H H24 0.4253 0.6273 0.6309 0.050 Uiso calc R 1 1
C C25 0.19833(18) 0.1976(3) 0.44438(18) 0.0395(7) Uani d . 1 1
H H25A 0.1384 0.1744 0.4508 0.047 Uiso calc R 1 1
H H25B 0.2342 0.1124 0.4688 0.047 Uiso calc R 1 1
C C26 0.15537(17) 0.4615(4) 0.48859(17) 0.0393(7) Uani d . 1 1
H H26A 0.1134 0.4510 0.4408 0.047 Uiso calc R 1 1
H H26B 0.1805 0.5663 0.4884 0.047 Uiso calc R 1 1
C C27 0.2064(2) 0.2034(4) 0.35653(19) 0.0475(8) Uani d . 1 1
H H27A 0.1715 0.2883 0.3320 0.071 Uiso calc R 1 1
H H27B 0.1867 0.1054 0.3320 0.071 Uiso calc R 1 1
H H27C 0.2661 0.2203 0.3497 0.071 Uiso calc R 1 1
C C28 0.1087(2) 0.4444(5) 0.56134(19) 0.0551(9) Uani d . 1 1
H H28A 0.0833 0.3411 0.5617 0.083 Uiso calc R 1 1
H H28B 0.0638 0.5227 0.5596 0.083 Uiso calc R 1 1
H H28C 0.1495 0.4586 0.6089 0.083 Uiso calc R 1 1

loop_
_atom_site_aniso_label
_atom_site_aniso_U_11
_atom_site_aniso_U_22
_atom_site_aniso_U_33
_atom_site_aniso_U_12
_atom_site_aniso_U_13
_atom_site_aniso_U_23
N1 0.0280(13) 0.0560(17) 0.0546(17) -0.0014(12) -0.0031(12) 0.0004(14)
N2 0.0246(12) 0.0407(14) 0.0425(14) 0.0028(10) -0.0018(10) 0.0017(11)
O1 0.0295(11) 0.0415(12) 0.101(2) 0.0045(10) -0.0078(12) -0.0150(13)
O2 0.0244(10) 0.0315(10) 0.0654(14) 0.0001(8) -0.0053(9) -0.0033(10)
C1 0.0315(16) 0.070(2) 0.0445(19) -0.0033(16) -0.0056(14) -0.0094(17)
C2 0.0290(15) 0.060(2) 0.0471(19) -0.0009(15) 0.0003(13) -0.0041(16)
C3 0.0280(14) 0.0391(16) 0.0396(17) -0.0045(12) -0.0025(12) 0.0014(13)
C4 0.0333(16) 0.0456(17) 0.0434(18) -0.0023(14) 0.0012(13) -0.0022(15)
C5 0.0284(15) 0.054(2) 0.055(2) 0.0012(14) 0.0033(14) -0.0022(17)
C6 0.0306(15) 0.0446(17) 0.0378(17) -0.0034(13) -0.0018(13) 0.0003(14)
C7 0.0282(14) 0.0413(17) 0.0399(17) -0.0038(13) -0.0037(12) 0.0026(13)
C8 0.0279(14) 0.0412(16) 0.0372(17) -0.0009(13) -0.0003(12) 0.0106(13)
C9 0.0251(14) 0.0488(18) 0.0407(17) -0.0015(13) -0.0006(12) 0.0032(14)
C10 0.0340(15) 0.0440(17) 0.0358(17) -0.0020(14) -0.0015(13) 0.0039(13)
C11 0.0305(15) 0.0434(17) 0.0351(16) -0.0067(13) -0.0014(12) 0.0109(14)
C12 0.0260(14) 0.0458(18) 0.054(2) 0.0030(13) 0.0052(13) 0.0096(15)
C13 0.0323(15) 0.0440(17) 0.0508(19) -0.0018(14) -0.0015(14) 0.0001(15)
C14 0.0364(16) 0.0374(16) 0.0467(18) -0.0047(14) 0.0030(14) 0.0050(14)
C15 0.0360(16) 0.0392(17) 0.0450(18) -0.0033(14) 0.0022(14) 0.0058(14)
C16 0.0277(14) 0.0407(16) 0.0357(16) -0.0067(13) -0.0022(12) 0.0071(13)
C17 0.0223(14) 0.0345(16) 0.064(2) 0.0040(13) -0.0026(14) 0.0067(15)
C18 0.0237(14) 0.0319(15) 0.0438(17) 0.0016(12) -0.0013(12) 0.0048(13)
C19 0.0298(14) 0.0383(16) 0.0332(16) -0.0022(13) -0.0004(12) 0.0003(13)
C20 0.0322(15) 0.0419(17) 0.0360(16) -0.0060(13) -0.0007(12) -0.0046(13)
C21 0.0263(14) 0.0293(14) 0.0452(17) -0.0011(12) -0.0017(12) -0.0004(12)
C22 0.0280(14) 0.0425(16) 0.0307(16) 0.0013(13) 0.0024(12) 0.0027(12)
C23 0.0328(15) 0.0473(18) 0.0391(17) 0.0055(14) 0.0012(13) -0.0076(14)
C24 0.0404(17) 0.0456(18) 0.0382(17) -0.0020(15) 0.0022(13) -0.0134(14)
C25 0.0267(14) 0.0379(16) 0.0518(19) -0.0036(13) -0.0022(13) 0.0041(14)
C26 0.0275(14) 0.0515(18) 0.0383(17) 0.0093(14) 0.0022(12) 0.0031(14)
C27 0.0424(17) 0.0476(19) 0.051(2) -0.0014(15) 0.0002(15) -0.0026(15)
C28 0.0389(17) 0.081(3) 0.047(2) 0.0071(17) 0.0121(15) 0.0084(18)

loop_
_atom_type_symbol
_atom_type_description
_atom_type_scat_dispersion_real
_atom_type_scat_dispersion_imag
_atom_type_scat_source
C C 0.0033 0.0016 'International Tables Vol C Tables 4.2.6.8 and 6.1.1.4'
H H 0.0000 0.0000 'International Tables Vol C Tables 4.2.6.8 and 6.1.1.4'
N N 0.0061 0.0033 'International Tables Vol C Tables 4.2.6.8 and 6.1.1.4'
O O 0.0106 0.0060 'International Tables Vol C Tables 4.2.6.8 and 6.1.1.4'

loop_
_geom_angle_atom_site_label_1
_geom_angle_atom_site_label_2
_geom_angle_atom_site_label_3
_geom_angle
C5 N1 C1 115.4(3)
C22 N2 C25 122.0(2)
C22 N2 C26 122.1(2)
C25 N2 C26 115.9(2)
C18 O2 C17 122.1(2)
N1 C1 C2 124.7(3)
N1 C1 H1 117.6
C2 C1 H1 117.6
C1 C2 C3 119.5(3)
C1 C2 H2 120.3
C3 C2 H2 120.3
C4 C3 C2 116.3(3)
C4 C3 C6 120.6(3)
C2 C3 C6 123.1(3)
C5 C4 C3 119.6(3)
C5 C4 H4 120.2
C3 C4 H4 120.2
N1 C5 C4 124.4(3)
N1 C5 H5 117.8
C4 C5 H5 117.8
C7 C6 C3 126.4(3)
C7 C6 H6 116.8
C3 C6 H6 116.8
C6 C7 C8 126.2(3)
C6 C7 H7 116.9
C8 C7 H7 116.9
C13 C8 C9 117.0(3)
C13 C8 C7 120.7(3)
C9 C8 C7 122.3(3)
C10 C9 C8 121.3(3)
C10 C9 H9 119.4
C8 C9 H9 119.4
C9 C10 C11 122.0(3)
C9 C10 H10 119.0
C11 C10 H10 119.0
C10 C11 C12 117.4(3)
C10 C11 C14 118.2(3)
C12 C11 C14 124.3(3)
C13 C12 C11 120.4(3)
C13 C12 H12 119.8
C11 C12 H12 119.8
C8 C13 C12 121.9(3)
C8 C13 H13 119.1
C12 C13 H13 119.1
C15 C14 C11 126.5(3)
C15 C14 H14 116.7
C11 C14 H14 116.7
C14 C15 C16 128.8(3)
C14 C15 H15 115.6
C16 C15 H15 115.6
C20 C16 C17 118.7(2)
C20 C16 C15 120.3(3)
C17 C16 C15 121.0(3)
O1 C17 O2 114.4(3)
O1 C17 C16 127.7(3)
O2 C17 C16 117.9(2)
C21 C18 O2 116.6(2)
C21 C18 C19 123.5(3)
O2 C18 C19 119.9(2)
C24 C19 C18 116.3(2)
C24 C19 C20 125.2(3)
C18 C19 C20 118.5(3)
C16 C20 C19 122.7(3)
C16 C20 H20 118.7
C19 C20 H20 118.7
C18 C21 C22 119.2(3)
C18 C21 H21 120.4
C22 C21 H21 120.4
N2 C22 C21 121.4(3)
N2 C22 C23 120.9(2)
C21 C22 C23 117.7(2)
C24 C23 C22 121.1(3)
C24 C23 H23 119.5
C22 C23 H23 119.5
C23 C24 C19 122.2(3)
C23 C24 H24 118.9
C19 C24 H24 118.9
N2 C25 C27 113.2(2)
N2 C25 H25A 108.9
C27 C25 H25A 108.9
N2 C25 H25B 108.9
C27 C25 H25B 108.9
H25A C25 H25B 107.7
N2 C26 C28 112.9(2)
N2 C26 H26A 109.0
C28 C26 H26A 109.0
N2 C26 H26B 109.0
C28 C26 H26B 109.0
H26A C26 H26B 107.8
C25 C27 H27A 109.5
C25 C27 H27B 109.5
H27A C27 H27B 109.5
C25 C27 H27C 109.5
H27A C27 H27C 109.5
H27B C27 H27C 109.5
C26 C28 H28A 109.5
C26 C28 H28B 109.5
H28A C28 H28B 109.5
C26 C28 H28C 109.5
H28A C28 H28C 109.5
H28B C28 H28C 109.5

loop_
_geom_bond_atom_site_label_1
_geom_bond_atom_site_label_2
_geom_bond_distance
N1 C5 1.334(4)
N1 C1 1.336(4)
N2 C22 1.364(3)
N2 C25 1.461(4)
N2 C26 1.461(3)
O1 C17 1.212(3)
O2 C18 1.381(3)
O2 C17 1.392(3)
C1 C2 1.372(4)
C1 H1 0.9300
C2 C3 1.396(4)
C2 H2 0.9300
C3 C4 1.392(4)
C3 C6 1.464(4)
C4 C5 1.379(4)
C4 H4 0.9300
C5 H5 0.9300
C6 C7 1.333(4)
C6 H6 0.9300
C7 C8 1.465(4)
C7 H7 0.9300
C8 C13 1.390(4)
C8 C9 1.403(4)
C9 C10 1.373(4)
C9 H9 0.9300
C10 C11 1.387(4)
C10 H10 0.9300
C11 C12 1.404(4)
C11 C14 1.475(4)
C12 C13 1.392(4)
C12 H12 0.9300
C13 H13 0.9300
C14 C15 1.317(4)
C14 H14 0.9300
C15 C16 1.463(4)
C15 H15 0.9300
C16 C20 1.356(4)
C16 C17 1.453(4)
C18 C21 1.378(4)
C18 C19 1.398(4)
C19 C24 1.395(4)
C19 C20 1.409(4)
C20 H20 0.9300
C21 C22 1.413(4)
C21 H21 0.9300
C22 C23 1.417(4)
C23 C24 1.366(4)
C23 H23 0.9300
C24 H24 0.9300
C25 C27 1.506(4)
C25 H25A 0.9700
C25 H25B 0.9700
C26 C28 1.514(4)
C26 H26A 0.9700
C26 H26B 0.9700
C27 H27A 0.9600
C27 H27B 0.9600
C27 H27C 0.9600
C28 H28A 0.9600
C28 H28B 0.9600
C28 H28C 0.9600

loop_
_geom_hbond_atom_site_label_D
_geom_hbond_atom_site_label_H
_geom_hbond_atom_site_label_A
_geom_hbond_site_symmetry_A
_geom_hbond_distance_DH
_geom_hbond_distance_HA
_geom_hbond_distance_DA
_geom_hbond_angle_DHA
C21 H21 O1 3_656 0.93 2.48 3.351(4) 156
C25 H25A N1 4_465 0.97 2.60 3.485(4) 152
C25 H25B O1 3_656 0.97 2.56 3.433(4) 150
C9 H9 Cg2 2_746 0.93 2.94 3.728(4) 143
